data_1521107
loop_
_publ_author_name
'Haase, W.'

_publ_section_title
;
 Die Kristall- und Molekuelstruktur von
 Dicaesium-octafluoro-dioxo-diarsenat, Cs2 (As2 F8 O2), und
 dreidimensionale Verfeinerung der Strukturen von K2 (As2 F8 O2) und Rb2
 (As2 F8 O2)
;
_journal_name_full 'Chemische Berichte'
_journal_page_first 1009
_journal_page_last 1018
_journal_volume 107
_journal_year 1974
_chemical_formula_sum 'As2 F8 K2 O2'
_chemical_name_systematic 'K2 (As2 F8 O2)'
_space_group_IT_number 14
_symmetry_space_group_name_Hall '-P 2yn'
_symmetry_space_group_name_H-M 'P 1 21/n 1'
_cell_angle_alpha 90
_cell_angle_beta 92.1
_cell_angle_gamma 90
_cell_formula_units_Z 2
_cell_length_a 5.184
_cell_length_b 5.78
_cell_length_c 13.448
_cell_volume 402.679
_citation_journal_id_ASTM CHBEAM
_cod_data_source_file Haase_CHBEAM_1974_1276.cif
_cod_data_source_block As2F8K2O2
_cod_original_cell_volume 402.6788
_cod_original_sg_symbol_Hall '-P 2ybc (x-z,y,z)'
_cod_database_code 1521107

loop_
_symmetry_equiv_pos_as_xyz
x,y,z
-x+1/2,y+1/2,-z+1/2
-x,-y,-z
x-1/2,-y-1/2,z-1/2

loop_
_atom_site_label
_atom_site_type_symbol
_atom_site_fract_x
_atom_site_fract_y
_atom_site_fract_z
_atom_site_occupancy
_atom_site_U_iso_or_equiv
As1 As+5 0.0611 0.1179 0.0823 1 0.0
F1 F-1 -0.0933 -0.0717 0.1603 1 0.0
O1 O-2 0.2005 -0.1158 0.01 1 0.0
K1 K+1 0.4991 -0.3665 0.1484 1 0.0
F3 F-1 -0.0666 0.3432 0.1509 1 0.0
F4 F-1 0.2428 0.3277 0.0221 1 0.0
F2 F-1 0.3135 0.1089 0.1719 1 0.0
